data_8105766
loop_
_publ_author_name
'Chen, Shi-Jun'
'Zhu, Hao'
'Zhang, Meng-Meng'
'Xu, Wen-Wu'
'Wang, Yu-Cai'
'Zhang, Zhi-Fei'

_publ_section_title
;
 Crystal structure of 1-benzyl-3-cyano-6-phenyl-1,2-dihydropyridine,
 C19H16N2
;
_journal_issue 3
_journal_name_full 'Zeitschrift f\"ur Kristallographie - New Crystal Structures'
_journal_page_first 519
_journal_page_last 520
_journal_paper_doi 10.1515/ncrs-2018-0516
_journal_volume 234
_journal_year 2019
_chemical_absolute_configuration unk
_chemical_formula_sum 'C19 H16 N2'
_chemical_formula_weight 272.34
_space_group_crystal_system orthorhombic
_space_group_IT_number 19
_space_group_name_Hall 'P 2ac 2ab'
_space_group_name_H-M_alt 'P 21 21 21'
_atom_sites_solution_hydrogens geom
_audit_creation_method SHELXL-2014/7
_cell_angle_alpha 90
_cell_angle_beta 90
_cell_angle_gamma 90
_cell_formula_units_Z 4
_cell_length_a 7.5177(10)
_cell_length_b 12.4761(16)
_cell_length_c 16.118(2)
_cell_measurement_reflns_used 2868
_cell_measurement_temperature 293(2)
_cell_measurement_theta_max 22.48
_cell_measurement_theta_min 2.53
_cell_volume 1511.7(3)
_computing_cell_refinement 'Bruker SAINT[1]'
_computing_data_collection 'Bruker APEX2[1]'
_computing_data_reduction 'Bruker SAINT[1]'
_computing_molecular_graphics 'Bruker SHELXTL[1]'
_computing_publication_material 'Bruker SHELXTL[1]'
_computing_structure_refinement 'SHELXL-2014/7 (Sheldrick, 2015)[2]'
_computing_structure_solution 'SHELXS-97 (Sheldrick, 2008)[3]'
_diffrn_ambient_temperature 293(2)
_diffrn_measured_fraction_theta_full 1.000
_diffrn_measured_fraction_theta_max 1.000
_diffrn_measurement_device_type 'Bruker APEX-II CCD'
_diffrn_measurement_method '\f and \w scans'
_diffrn_radiation_type MoK\a
_diffrn_radiation_wavelength 0.71073
_diffrn_reflns_av_R_equivalents 0.0241
_diffrn_reflns_av_unetI/netI 0.0261
_diffrn_reflns_Laue_measured_fraction_full 1.000
_diffrn_reflns_Laue_measured_fraction_max 1.000
_diffrn_reflns_limit_h_max 9
_diffrn_reflns_limit_h_min -9
_diffrn_reflns_limit_k_max 12
_diffrn_reflns_limit_k_min -15
_diffrn_reflns_limit_l_max 19
_diffrn_reflns_limit_l_min -19
_diffrn_reflns_number 9396
_diffrn_reflns_point_group_measured_fraction_full 1.000
_diffrn_reflns_point_group_measured_fraction_max 1.000
_diffrn_reflns_theta_full 25.242
_diffrn_reflns_theta_max 25.989
_diffrn_reflns_theta_min 2.064
_exptl_absorpt_coefficient_mu 0.071
_exptl_absorpt_correction_type none
_exptl_crystal_colour colorless
_exptl_crystal_density_diffrn 1.197
_exptl_crystal_description block
_exptl_crystal_F_000 576
_exptl_crystal_size_max 0.250
_exptl_crystal_size_mid 0.200
_exptl_crystal_size_min 0.180
_refine_diff_density_max 0.190
_refine_diff_density_min -0.113
_refine_diff_density_rms 0.026
_refine_ls_abs_structure_details
; 
 Flack x determined using 878 quotients [(I+)-(I-)]/[(I+)+(I-)] 
 (Parsons, Flack and Wagner, Acta Cryst. B69 (2013) 249-259). 
;
_refine_ls_abs_structure_Flack 3.3(10)
_refine_ls_extinction_coef .
_refine_ls_extinction_method none
_refine_ls_goodness_of_fit_ref 1.077
_refine_ls_hydrogen_treatment constr
_refine_ls_matrix_type full
_refine_ls_number_parameters 190
_refine_ls_number_reflns 2961
_refine_ls_number_restraints 0
_refine_ls_restrained_S_all 1.077
_refine_ls_R_factor_all 0.0528
_refine_ls_R_factor_gt 0.0424
_refine_ls_shift/su_max 0.000
_refine_ls_shift/su_mean 0.000
_refine_ls_structure_factor_coef Fsqd
_refine_ls_weighting_details 'w=1/[\s^2^(Fo^2^)+(0.0300P)^2^+0.3000P] where P=(Fo^2^+2Fc^2^)/3'
_refine_ls_weighting_scheme calc
_refine_ls_wR_factor_gt 0.0917
_refine_ls_wR_factor_ref 0.0967
_reflns_Friedel_coverage 0.724
_reflns_Friedel_fraction_full 1.000
_reflns_Friedel_fraction_max 0.999
_reflns_number_gt 2480
_reflns_number_total 2961
_reflns_threshold_expression 'I > 2\s(I)'
_cod_data_source_file suppl_ncrs-2018-0516_suppl.cif
_cod_data_source_block 1
_cod_depositor_comments
;
The following automatic conversions were performed:

data item '_chemical_absolute_configuration' value 'UNK' was changed
to 'unk' in accordance with the built-in table derived from the CIF
Core dictionary named 'cif_core.dic' version 2.4.5 last updated on
2014-11-21.

Automatic conversion script
Id: cif_fix_values 8738 2021-04-28 16:35:53Z antanas 
;
_cod_database_code 8105766
_shelx_shelxl_version_number 2014/7
_shelx_space_group_comment
; 
The symmetry employed for this shelxl refinement is uniquely defined 
by the following loop, which should always be used as a source of 
symmetry information in preference to the above space-group names. 
They are only intended as comments. 
;
_shelx_estimated_absorpt_t_min 0.983
_shelx_estimated_absorpt_t_max 0.987

loop_
_space_group_symop_operation_xyz
'x, y, z'
'-x+1/2, -y, z+1/2'
'x+1/2, -y+1/2, -z'
'-x, y+1/2, -z+1/2'

loop_
_atom_site_label
_atom_site_type_symbol
_atom_site_fract_x
_atom_site_fract_y
_atom_site_fract_z
_atom_site_U_iso_or_equiv
_atom_site_adp_type
_atom_site_occupancy
_atom_site_site_symmetry_order
_atom_site_calc_flag
_atom_site_refinement_flags_posn
_atom_site_refinement_flags_adp
_atom_site_refinement_flags_occupancy
_atom_site_disorder_assembly
_atom_site_disorder_group
C1 C 0.4955(3) 0.3905(2) 0.67032(15) 0.0460(6) Uani 1 1 d . . . . .
C2 C 0.3887(4) 0.3378(3) 0.7272(2) 0.0645(8) Uani 1 1 d . . . . .
H2 H 0.3774 0.3645 0.7808 0.077 Uiso 1 1 calc R U . . .
C3 C 0.2992(5) 0.2462(3) 0.7048(3) 0.0833(11) Uani 1 1 d . . . . .
H3 H 0.2265 0.2121 0.7433 0.100 Uiso 1 1 calc R U . . .
C4 C 0.3153(5) 0.2049(3) 0.6274(3) 0.0839(12) Uani 1 1 d . . . . .
H4 H 0.2546 0.1427 0.6130 0.101 Uiso 1 1 calc R U . . .
C5 C 0.4211(4) 0.2551(3) 0.5709(2) 0.0710(9) Uani 1 1 d . . . . .
H5 H 0.4326 0.2267 0.5178 0.085 Uiso 1 1 calc R U . . .
C6 C 0.5119(4) 0.3482(2) 0.59167(17) 0.0539(7) Uani 1 1 d . . . . .
H6 H 0.5837 0.3820 0.5526 0.065 Uiso 1 1 calc R U . . .
C7 C 0.5836(4) 0.4947(2) 0.69547(18) 0.0573(7) Uani 1 1 d . . . . .
H7A H 0.4974 0.5523 0.6912 0.069 Uiso 1 1 calc R U . . .
H7B H 0.6200 0.4897 0.7531 0.069 Uiso 1 1 calc R U . . .
C8 C 0.7268(4) 0.5986(2) 0.58754(18) 0.0537(7) Uani 1 1 d . . . . .
H8 H 0.6280 0.6434 0.5871 0.064 Uiso 1 1 calc R U . . .
C9 C 0.8543(4) 0.6140(2) 0.53020(17) 0.0566(7) Uani 1 1 d . . . . .
C10 C 1.0007(4) 0.5388(2) 0.52736(17) 0.0594(7) Uani 1 1 d . . . . .
H10 H 1.0825 0.5427 0.4842 0.071 Uiso 1 1 calc R U . . .
C11 C 1.0196(4) 0.4646(2) 0.58515(16) 0.0562(7) Uani 1 1 d . . . . .
H11 H 1.1095 0.4140 0.5791 0.067 Uiso 1 1 calc R U . . .
C12 C 0.9021(3) 0.4587(2) 0.66022(16) 0.0487(6) Uani 1 1 d . . . . .
H12 H 0.8688 0.3835 0.6683 0.058 Uiso 1 1 calc R U . . .
C13 C 0.8407(4) 0.6955(3) 0.4693(2) 0.0726(9) Uani 1 1 d . . . . .
C14 C 0.9961(3) 0.4968(2) 0.73890(15) 0.0460(6) Uani 1 1 d . . . . .
C15 C 0.9761(4) 0.4442(3) 0.81351(18) 0.0650(8) Uani 1 1 d . . . . .
H15 H 0.9055 0.3831 0.8167 0.078 Uiso 1 1 calc R U . . .
C16 C 1.0619(5) 0.4825(4) 0.88418(19) 0.0827(11) Uani 1 1 d . . . . .
H16 H 1.0483 0.4470 0.9345 0.099 Uiso 1 1 calc R U . . .
C17 C 1.1660(5) 0.5721(3) 0.8799(2) 0.0781(10) Uani 1 1 d . . . . .
H17 H 1.2212 0.5978 0.9276 0.094 Uiso 1 1 calc R U . . .
C18 C 1.1894(4) 0.6241(3) 0.8064(2) 0.0656(8) Uani 1 1 d . . . . .
H18 H 1.2619 0.6844 0.8038 0.079 Uiso 1 1 calc R U . . .
C19 C 1.1055(3) 0.5874(2) 0.73565(17) 0.0509(6) Uani 1 1 d . . . . .
H19 H 1.1218 0.6231 0.6856 0.061 Uiso 1 1 calc R U . . .
N1 N 0.7358(3) 0.52085(16) 0.64567(14) 0.0488(5) Uani 1 1 d . . . . .
N2 N 0.8327(5) 0.7609(3) 0.4197(2) 0.1090(12) Uani 1 1 d . . . . .

loop_
_atom_site_aniso_label
_atom_site_aniso_U_11
_atom_site_aniso_U_22
_atom_site_aniso_U_33
_atom_site_aniso_U_23
_atom_site_aniso_U_13
_atom_site_aniso_U_12
C1 0.0334(12) 0.0464(13) 0.0583(14) 0.0044(12) -0.0052(12) 0.0011(11)
C2 0.0510(17) 0.075(2) 0.0681(18) 0.0208(16) 0.0035(15) 0.0059(15)
C3 0.061(2) 0.068(2) 0.121(3) 0.041(2) -0.002(2) -0.0115(18)
C4 0.063(2) 0.0463(17) 0.142(4) 0.015(2) -0.028(2) -0.0135(16)
C5 0.071(2) 0.0540(17) 0.088(2) -0.0129(17) -0.0236(18) -0.0011(17)
C6 0.0491(15) 0.0516(15) 0.0611(16) -0.0003(12) -0.0035(14) -0.0052(13)
C7 0.0434(14) 0.0598(17) 0.0687(17) -0.0111(14) 0.0055(13) -0.0013(13)
C8 0.0437(14) 0.0425(14) 0.0749(17) -0.0047(14) -0.0094(14) 0.0029(12)
C9 0.0542(17) 0.0544(16) 0.0611(16) 0.0038(15) -0.0005(14) -0.0014(14)
C10 0.0553(17) 0.0676(18) 0.0552(15) -0.0054(14) 0.0036(15) 0.0022(16)
C11 0.0481(16) 0.0578(16) 0.0629(16) -0.0100(14) 0.0036(14) 0.0099(14)
C12 0.0427(13) 0.0390(13) 0.0645(16) -0.0048(12) 0.0049(13) -0.0034(11)
C13 0.057(2) 0.074(2) 0.087(2) 0.0210(19) -0.0080(17) -0.0071(16)
C14 0.0378(12) 0.0486(13) 0.0518(13) -0.0017(11) 0.0048(12) 0.0051(11)
C15 0.0550(18) 0.075(2) 0.0650(17) 0.0145(15) 0.0092(15) 0.0040(16)
C16 0.077(2) 0.123(3) 0.0484(17) 0.0149(19) 0.0064(16) 0.027(2)
C17 0.065(2) 0.104(3) 0.066(2) -0.020(2) -0.0113(17) 0.017(2)
C18 0.0504(17) 0.0642(19) 0.082(2) -0.0179(17) -0.0126(16) 0.0060(15)
C19 0.0429(14) 0.0490(15) 0.0607(15) -0.0035(13) -0.0035(13) 0.0000(12)
N1 0.0387(11) 0.0435(12) 0.0643(13) -0.0047(10) -0.0018(10) 0.0001(10)
N2 0.089(2) 0.112(3) 0.127(3) 0.060(2) -0.013(2) -0.012(2)

loop_
_atom_type_symbol
_atom_type_description
_atom_type_scat_dispersion_real
_atom_type_scat_dispersion_imag
_atom_type_scat_source
C C 0.0033 0.0016 'International Tables Vol C Tables 4.2.6.8 and 6.1.1.4'
N N 0.0061 0.0033 'International Tables Vol C Tables 4.2.6.8 and 6.1.1.4'
H H 0.0000 0.0000 'International Tables Vol C Tables 4.2.6.8 and 6.1.1.4'

loop_
_geom_angle_atom_site_label_1
_geom_angle_atom_site_label_2
_geom_angle_atom_site_label_3
_geom_angle
_geom_angle_site_symmetry_1
_geom_angle_site_symmetry_3
C6 C1 C2 118.6(3) . .
C6 C1 C7 122.4(2) . .
C2 C1 C7 119.0(2) . .
C3 C2 C1 120.3(3) . .
C3 C2 H2 119.8 . .
C1 C2 H2 119.8 . .
C4 C3 C2 120.9(3) . .
C4 C3 H3 119.5 . .
C2 C3 H3 119.5 . .
C3 C4 C5 119.6(3) . .
C3 C4 H4 120.2 . .
C5 C4 H4 120.2 . .
C4 C5 C6 120.7(3) . .
C4 C5 H5 119.7 . .
C6 C5 H5 119.7 . .
C1 C6 C5 119.9(3) . .
C1 C6 H6 120.0 . .
C5 C6 H6 120.0 . .
N1 C7 C1 113.2(2) . .
N1 C7 H7A 108.9 . .
C1 C7 H7A 108.9 . .
N1 C7 H7B 108.9 . .
C1 C7 H7B 108.9 . .
H7A C7 H7B 107.7 . .
C9 C8 N1 122.9(2) . .
C9 C8 H8 118.5 . .
N1 C8 H8 118.5 . .
C8 C9 C13 121.8(3) . .
C8 C9 C10 118.1(2) . .
C13 C9 C10 119.9(3) . .
C11 C10 C9 120.9(3) . .
C11 C10 H10 119.5 . .
C9 C10 H10 119.5 . .
C10 C11 C12 122.7(3) . .
C10 C11 H11 118.7 . .
C12 C11 H11 118.7 . .
N1 C12 C11 110.0(2) . .
N1 C12 C14 110.90(19) . .
C11 C12 C14 112.5(2) . .
N1 C12 H12 107.8 . .
C11 C12 H12 107.8 . .
C14 C12 H12 107.8 . .
N2 C13 C9 178.8(4) . .
C15 C14 C19 118.8(2) . .
C15 C14 C12 121.7(2) . .
C19 C14 C12 119.5(2) . .
C14 C15 C16 119.9(3) . .
C14 C15 H15 120.0 . .
C16 C15 H15 120.0 . .
C17 C16 C15 120.4(3) . .
C17 C16 H16 119.8 . .
C15 C16 H16 119.8 . .
C18 C17 C16 120.4(3) . .
C18 C17 H17 119.8 . .
C16 C17 H17 119.8 . .
C17 C18 C19 120.1(3) . .
C17 C18 H18 120.0 . .
C19 C18 H18 120.0 . .
C18 C19 C14 120.4(3) . .
C18 C19 H19 119.8 . .
C14 C19 H19 119.8 . .
C8 N1 C7 120.7(2) . .
C8 N1 C12 121.7(2) . .
C7 N1 C12 117.6(2) . .

loop_
_geom_bond_atom_site_label_1
_geom_bond_atom_site_label_2
_geom_bond_distance
_geom_bond_site_symmetry_2
C1 C6 1.379(4) .
C1 C2 1.385(4) .
C1 C7 1.514(4) .
C2 C3 1.374(5) .
C2 H2 0.9300 .
C3 C4 1.355(5) .
C3 H3 0.9300 .
C4 C5 1.362(5) .
C4 H4 0.9300 .
C5 C6 1.388(4) .
C5 H5 0.9300 .
C6 H6 0.9300 .
C7 N1 1.436(3) .
C7 H7A 0.9700 .
C7 H7B 0.9700 .
C8 C9 1.346(4) .
C8 N1 1.350(3) .
C8 H8 0.9300 .
C9 C13 1.417(4) .
C9 C10 1.446(4) .
C10 C11 1.321(4) .
C10 H10 0.9300 .
C11 C12 1.500(4) .
C11 H11 0.9300 .
C12 N1 1.490(3) .
C12 C14 1.527(3) .
C12 H12 0.9800 .
C13 N2 1.144(4) .
C14 C15 1.378(4) .
C14 C19 1.399(4) .
C15 C16 1.394(5) .
C15 H15 0.9300 .
C16 C17 1.366(5) .
C16 H16 0.9300 .
C17 C18 1.363(5) .
C17 H17 0.9300 .
C18 C19 1.381(4) .
C18 H18 0.9300 .
C19 H19 0.9300 .

loop_
_geom_hbond_atom_site_label_D
_geom_hbond_atom_site_label_H
_geom_hbond_atom_site_label_A
_geom_hbond_distance_DH
_geom_hbond_distance_HA
_geom_hbond_distance_DA
_geom_hbond_angle_DHA
_geom_hbond_site_symmetry_A
C8 H8 N2 0.93 2.52 3.445(4) 171.0 3_466
C8 H8 N2 0.93 2.52 3.445(4) 171.0 3_466
C8 H8 N2 0.93 2.52 3.445(4) 171.0 3_466
C8 H8 N2 0.93 2.52 3.445(4) 171.0 3_466
C8 H8 N2 0.93 2.52 3.445(4) 171.0 3_466
C8 H8 N2 0.93 2.52 3.445(4) 171.0 3_466
C8 H8 N2 0.93 2.52 3.445(4) 171.0 3_466

loop_
_geom_torsion_atom_site_label_1
_geom_torsion_atom_site_label_2
_geom_torsion_atom_site_label_3
_geom_torsion_atom_site_label_4
_geom_torsion
_geom_torsion_site_symmetry_1
_geom_torsion_site_symmetry_2
_geom_torsion_site_symmetry_3
_geom_torsion_site_symmetry_4
C6 C1 C2 C3 -1.0(4) . . . .
C7 C1 C2 C3 176.5(3) . . . .
C1 C2 C3 C4 0.9(5) . . . .
C2 C3 C4 C5 -0.3(5) . . . .
C3 C4 C5 C6 -0.2(5) . . . .
C2 C1 C6 C5 0.5(4) . . . .
C7 C1 C6 C5 -176.9(3) . . . .
C4 C5 C6 C1 0.1(5) . . . .
C6 C1 C7 N1 -23.9(4) . . . .
C2 C1 C7 N1 158.8(2) . . . .
N1 C8 C9 C13 179.3(3) . . . .
N1 C8 C9 C10 4.6(4) . . . .
C8 C9 C10 C11 -7.7(4) . . . .
C13 C9 C10 C11 177.5(3) . . . .
C9 C10 C11 C12 -5.1(4) . . . .
C10 C11 C12 N1 18.4(4) . . . .
C10 C11 C12 C14 -105.8(3) . . . .
N1 C12 C14 C15 97.7(3) . . . .
C11 C12 C14 C15 -138.7(3) . . . .
N1 C12 C14 C19 -82.3(3) . . . .
C11 C12 C14 C19 41.3(3) . . . .
C19 C14 C15 C16 1.1(4) . . . .
C12 C14 C15 C16 -179.0(3) . . . .
C14 C15 C16 C17 -0.1(5) . . . .
C15 C16 C17 C18 -1.0(5) . . . .
C16 C17 C18 C19 1.0(5) . . . .
C17 C18 C19 C14 0.0(4) . . . .
C15 C14 C19 C18 -1.0(4) . . . .
C12 C14 C19 C18 179.0(2) . . . .
C9 C8 N1 C7 -168.5(3) . . . .
C9 C8 N1 C12 11.1(4) . . . .
C1 C7 N1 C8 105.2(3) . . . .
C1 C7 N1 C12 -74.3(3) . . . .
C11 C12 N1 C8 -21.3(3) . . . .
C14 C12 N1 C8 103.7(3) . . . .
C11 C12 N1 C7 158.2(2) . . . .
C14 C12 N1 C7 -76.8(3) . . . .
